data_2004055
loop_
_publ_author_name
'Souron, J.-P.'
'Quarton, M.'
'Robert, F.'
'Lyubchova, A.'
'Cosse-Barbi, A.'
'Doucet, J. P.'

_publ_section_title
;
 Pyridoxal Isonicotinoyl Hydrazone (PIH), a Synthetic Ion-Chelating
 Agent
;
_journal_issue 10
_journal_name_full 'Acta Crystallographica Section C'
_journal_page_first 2179
_journal_page_last 2182
_journal_paper_doi 10.1107/S0108270195004586
_journal_volume 51
_journal_year 1995
_chemical_compound_source synthesis
_chemical_formula_sum 'C14 H14 N4 O3'
_chemical_formula_weight 286.3
_space_group_IT_number 14
_symmetry_cell_setting monoclinic
_symmetry_space_group_name_Hall '-P 2yn'
_symmetry_space_group_name_H-M 'P 1 21/n 1'
_atom_type_scat_source IntTabIV
_cell_angle_alpha 90
_cell_angle_beta 89.81(2)
_cell_angle_gamma 90
_cell_formula_units_Z 4
_cell_length_a 8.156(2)
_cell_length_b 13.017(3)
_cell_length_c 13.035(3)
_cell_measurement_reflns_used 24
_cell_measurement_temperature 293
_cell_measurement_theta_max 16
_cell_measurement_theta_min 10
_cell_volume 1383.9(6)
_diffrn_measurement_device 'Enraf-Nonius CAD-4'
_diffrn_measurement_method \w-2\q
_diffrn_radiation_type MoK\a
_diffrn_radiation_wavelength 0.71069
_diffrn_reflns_av_R_equivalents 0.042
_diffrn_reflns_limit_h_max 9
_diffrn_reflns_limit_h_min -9
_diffrn_reflns_limit_k_max 15
_diffrn_reflns_limit_k_min 0
_diffrn_reflns_limit_l_max 15
_diffrn_reflns_limit_l_min 0
_diffrn_reflns_number 2705
_diffrn_reflns_theta_max 25
_diffrn_standards_decay_% <1
_diffrn_standards_interval_time 60
_diffrn_standards_number 3
_exptl_absorpt_coefficient_mu 0.0934
_exptl_absorpt_correction_type none
_exptl_crystal_colour colourless
_exptl_crystal_density_diffrn 1.374
_exptl_crystal_density_meas 1.37(2)
_exptl_crystal_description 'elongated along [111]'
_exptl_crystal_size_max 0.250
_exptl_crystal_size_mid 0.160
_exptl_crystal_size_min 0.100
_refine_diff_density_max 0.16
_refine_diff_density_min -0.06
_refine_ls_extinction_method none
_refine_ls_goodness_of_fit_obs 1.138
_refine_ls_hydrogen_treatment noref
_refine_ls_number_parameters 191
_refine_ls_number_reflns 882
_refine_ls_R_factor_obs 0.0389
_refine_ls_shift/esd_max 0.005
_refine_ls_structure_factor_coef F
_refine_ls_weighting_scheme unit
_refine_ls_wR_factor_obs 0.0383
_reflns_number_observed 882
_reflns_number_total 2409
_reflns_observed_criterion 'I >= 3\s(I)'
_cod_data_source_file pa1163.cif
_cod_data_source_block pa1163a
_cod_original_cell_volume 1383.9(5)
_cod_original_sg_symbol_H-M 'P 21/n'
_cod_database_code 2004055

loop_
_symmetry_equiv_pos_as_xyz
x,y,z
1/2+x,1/2-y,1/2+z
-x,-y,-z
1/2-x,1/2+y,1/2-z

loop_
_atom_site_label
_atom_site_fract_x
_atom_site_fract_y
_atom_site_fract_z
_atom_site_U_iso_or_equiv
N(1) 0.0567(5) 0.5501(4) 0.7351(3) 0.0439
N(2) 0.1252(5) 0.8633(3) 0.5056(3) 0.0304
N(3) 0.1119(5) 0.9316(3) 0.4259(3) 0.0325
N(4) 0.1827(6) 1.1993(4) 0.1568(3) 0.0488
O(1) -0.1019(4) 0.7822(3) 0.4483(3) 0.0445
O(2) -0.0351(4) 0.9861(3) 0.2623(3) 0.0476
O(3) 0.5834(4) 1.0994(3) 0.3846(3) 0.0449
C(1) 0.1296(6) 0.7181(4) 0.6764(4) 0.0350
C(2) 0.1361(6) 0.6383(4) 0.7474(4) 0.0407
C(3) -0.0337(6) 0.5396(4) 0.6506(4) 0.0427
C(4) -0.0488(6) 0.6164(4) 0.5773(4) 0.0388
C(5) 0.0336(6) 0.7072(4) 0.5906(3) 0.0298
C(6) 0.0116(6) 0.7864(4) 0.5083(4) 0.0322
C(7) 0.2215(6) 1.0010(4) 0.4159(3) 0.0323
C(8) 0.2063(6) 1.0710(4) 0.3285(3) 0.0283
C(9) 0.3183(6) 1.1520(4) 0.3142(4) 0.0324
C(10) 0.3002(7) 1.2126(4) 0.2278(4) 0.0451
C(11) 0.0763(7) 1.1233(4) 0.1705(4) 0.0444
C(12) 0.0832(6) 1.0593(4) 0.2565(4) 0.0352
C(13) 0.4549(7) 1.1736(4) 0.3873(4) 0.0447
C(14) -0.0583(8) 1.1107(5) 0.0932(5) 0.0641
H(1) 0.1925 0.7844 0.6913 ?
H(2) 0.2136 0.6538 0.8108 ?
H(3) -0.0938 0.4728 0.6416 ?
H(4) -0.1236 0.6071 0.5183 ?
H(7) 0.3177 1.0094 0.4669 ?
H(10) 0.3701 1.2701 0.2190 ?
H(12) -0.0079 0.9444 0.3150 ?
H(13) 0.5633 1.0523 0.3350 ?
H(22) 0.2230 0.8716 0.5514 ?
H(131) 0.4209 1.1734 0.4557 ?
H(132) 0.5052 1.2417 0.3718 ?
H(141) -0.0269 1.1294 0.0347 ?
H(142) -0.1251 1.1635 0.0985 ?
H(143) -0.1078 1.0392 0.0824 ?

loop_
_geom_angle_atom_site_label_1
_geom_angle_atom_site_label_2
_geom_angle_atom_site_label_3
_geom_angle
_geom_angle_publ_flag
C(3) N(1) C(2) 117.3(5) yes
C(7) N(3) N(2) 118.6(4) yes
C(5) C(1) C(2) 119.1(5) yes
C(4) C(3) N(1) 123.1(5) yes
C(4) C(5) C(1) 118.2(5) yes
C(6) C(5) C(4) 116.3(4) yes
C(5) C(6) N(2) 116.1(4) yes
C(8) C(7) N(3) 117.3(4) yes
C(12) C(8) C(7) 121.5(5) yes
C(10) C(9) C(8) 117.7(5) yes
C(13) C(9) C(10) 119.5(5) yes
C(12) C(11) N(4) 121.6(5) yes
C(14) C(11) C(12) 120.3(5) yes
C(11) C(12) O(2) 115.6(5) yes
C(9) C(13) O(3) 113.9(4) yes
C(6) N(2) N(3) 116.1(4) yes
C(11) N(4) C(10) 118.0(5) yes
C(1) C(2) N(1) 123.0(5) yes
C(5) C(4) C(3) 119.3(5) yes
C(6) C(5) C(1) 125.5(5) yes
O(1) C(6) N(2) 122.4(5) yes
C(5) C(6) O(1) 121.5(5) yes
C(9) C(8) C(7) 120.9(4) yes
C(12) C(8) C(9) 117.6(4) yes
C(13) C(9) C(8) 122.8(4) yes
C(9) C(10) N(4) 124.4(5) yes
C(14) C(11) N(4) 118.1(5) yes
C(8) C(12) O(2) 123.7(4) yes
C(11) C(12) C(8) 120.6(5) yes
H(22) N(2) C(6) 127.2(4) no
H(13) O(3) C(13) 110.0(4) no
H(1) C(1) C(5) 122.0(5) no
H(2) C(2) C(1) 113.7(5) no
H(3) C(3) C(4) 119.9(5) no
H(4) C(4) C(5) 120.4(5) no
H(7) C(7) C(8) 120.0(5) no
H(10) C(10) C(9) 119.0(6) no
H(131) C(13) C(9) 112.9(5) no
H(132) C(13) C(9) 110.2(5) no
H(141) C(14) C(11) 110.9(7) no
H(142) C(14) H(141) 91.9(6) no
H(143) C(14) H(141) 104.8(6) no
O(2) H(12) N(3) 145.2(2) no
O(3) H(13) N(1) 170.9(3) no
O(3) H(22) N(2) 169.5(2) no

loop_
_geom_bond_atom_site_label_1
_geom_bond_atom_site_label_2
_geom_bond_distance
_geom_bond_publ_flag
N(1) C(2) 1.329(6) yes
N(2) N(3) 1.372(5) yes
N(3) C(7) 1.277(6) yes
N(4) C(11) 1.327(7) yes
O(2) C(12) 1.358(6) yes
C(1) C(2) 1.393(7) yes
C(3) C(4) 1.388(7) yes
C(5) C(6) 1.499(6) yes
C(8) C(9) 1.407(7) yes
C(9) C(10) 1.383(7) yes
C(11) C(12) 1.398(7) yes
N(1) C(3) 1.335(6) yes
N(2) C(6) 1.365(6) yes
N(4) C(10) 1.346(7) yes
O(1) C(6) 1.215(5) yes
O(3) C(13) 1.425(6) yes
C(1) C(5) 1.375(6) yes
C(4) C(5) 1.371(7) yes
C(7) C(8) 1.464(6) yes
C(8) C(12) 1.385(7) yes
C(9) C(13) 1.495(7) yes
C(11) C(14) 1.502(8) yes
N(2) H(22) 1.004(4) no
O(3) H(13) 0.906(3) no
C(2) H(2) 1.061(5) no
C(4) H(4) 0.990(5) no
C(10) H(10) 0.948(5) no
C(13) H(132) 0.998(5) no
C(14) H(142) 0.879(7) no
O(2) H(12) 0.904(3) no
C(1) H(1) 1.023(5) no
C(3) H(3) 1.006(5) no
C(7) H(7) 1.036(5) no
C(13) H(131) 0.933(5) no
C(14) H(141) 0.841(6) no
C(14) H(143) 1.025(7) no
H(12) N(3) 1.755(4) no
H(13) N(1) 1.864(4) no
H(22) O(3) 1.828(3) no
